data_4130827
loop_
_publ_author_name
'Li, Songlei'
'Li, Gen'
'Meng, Wei'
'Du, Haifeng'

_publ_section_title
;
 A Frustrated Lewis Pair Catalyzed Asymmetric Transfer Hydrogenation of
 Imines Using Ammonia Borane.
;
_journal_issue 39
_journal_name_full 'Journal of the American Chemical Society'
_journal_page_first 12956
_journal_page_last 12962
_journal_paper_doi 10.1021/jacs.6b07245
_journal_volume 138
_journal_year 2016
_chemical_absolute_configuration ad
_chemical_formula_moiety 'C32 H20 B2 F20 N2 O2 S2, C4 H8 O'
_chemical_formula_sum 'C36 H28 B2 F20 N2 O3 S2'
_chemical_formula_weight 1002.34
_space_group_crystal_system monoclinic
_space_group_IT_number 5
_space_group_name_Hall 'C 2y'
_space_group_name_H-M_alt 'C 1 2 1'
_atom_sites_solution_hydrogens mixed
_audit_creation_date 2015-12-16
_audit_creation_method
;
Olex2 1.2
(compiled 2015.09.30 svn.r3233 for OlexSys, GUI svn.r5103)
;
_cell_angle_alpha 90
_cell_angle_beta 98.670(3)
_cell_angle_gamma 90
_cell_formula_units_Z 4
_cell_length_a 18.608(4)
_cell_length_b 10.590(2)
_cell_length_c 20.591(5)
_cell_measurement_reflns_used 6386
_cell_measurement_temperature 173.1500
_cell_measurement_theta_max 27.4732
_cell_measurement_theta_min 2.2192
_cell_volume 4011.3(15)
_computing_cell_refinement 'CrystalClear (Rigaku Inc., 2007)'
_computing_data_collection 'CrystalClear (Rigaku Inc., 2007)'
_computing_data_reduction 'CrystalClear (Rigaku Inc., 2007)'
_computing_molecular_graphics 'Olex2 (Dolomanov et al., 2009)'
_computing_publication_material 'CIFTAB (Sheldrick, 2013)'
_computing_structure_refinement 'SHELXL (Sheldrick, 2015)'
_computing_structure_solution
;
'SHELXT (Sheldrick, 2014)'
;
_diffrn_ambient_temperature 173.1500
_diffrn_detector_area_resol_mean 28.5714
_diffrn_measured_fraction_theta_full 0.995
_diffrn_measured_fraction_theta_max 0.995
_diffrn_measurement_details
;
scan:
	Number of images: 360
	           Slice: -110.0000 - 70.0000
	     Image width: 0.5000
	        Exp time: 10.0000
	   Rotation axis: Omega
	           Omega: 0.0000
	             Chi: 45.0000
	             Phi: 180.0000
	             XTD: 45.1204
	          2theta: -20.0832
scan:
	Number of images: 360
	           Slice: -110.0000 - 70.0000
	     Image width: 0.5000
	        Exp time: 10.0000
	   Rotation axis: Omega
	           Omega: 0.0000
	             Chi: 45.0000
	             Phi: 270.0000
	             XTD: 45.1204
	          2theta: -20.0832
scan:
	Number of images: 328
	           Slice: -110.0000 - 54.0000
	     Image width: 0.5000
	        Exp time: 10.0000
	   Rotation axis: Omega
	           Omega: 0.0000
	             Chi: 45.0000
	             Phi: 0.0000
	             XTD: 45.1204
	          2theta: -20.0832
;
_diffrn_measurement_device
;
Saturn724+ (2x2 bin mode)
;
_diffrn_measurement_device_details
;
AFC10: Fixed Chi 2 circle
;
_diffrn_measurement_device_type 'Saturn724+ CCD'
_diffrn_measurement_method '\w scans at fixed \c = 45\%'
_diffrn_orient_matrix_type d*Trek
_diffrn_orient_matrix_UB_11 -0.0334
_diffrn_orient_matrix_UB_12 0.0362
_diffrn_orient_matrix_UB_13 -0.0230
_diffrn_orient_matrix_UB_21 -0.0408
_diffrn_orient_matrix_UB_22 -0.0692
_diffrn_orient_matrix_UB_23 -0.0497
_diffrn_orient_matrix_UB_31 -0.0366
_diffrn_orient_matrix_UB_32 -0.0019
_diffrn_orient_matrix_UB_33 0.0327
_diffrn_radiation_detector CCD
_diffrn_radiation_monochromator 'Graphite Monochromator'
_diffrn_radiation_type MoK\a
_diffrn_radiation_wavelength 0.71073
_diffrn_reflns_av_R_equivalents 0.0309
_diffrn_reflns_av_unetI/netI 0.0310
_diffrn_reflns_Laue_measured_fraction_full 0.995
_diffrn_reflns_Laue_measured_fraction_max 0.995
_diffrn_reflns_limit_h_max 24
_diffrn_reflns_limit_h_min -24
_diffrn_reflns_limit_k_max 13
_diffrn_reflns_limit_k_min -13
_diffrn_reflns_limit_l_max 25
_diffrn_reflns_limit_l_min -26
_diffrn_reflns_number 22657
_diffrn_reflns_point_group_measured_fraction_full 0.989
_diffrn_reflns_point_group_measured_fraction_max 0.986
_diffrn_reflns_theta_full 26.000
_diffrn_reflns_theta_max 27.487
_diffrn_reflns_theta_min 3.002
_diffrn_source 'Sealed Tube'
_diffrn_source_current 30.0000
_diffrn_source_power 1.5000
_diffrn_source_voltage 50.0000
_exptl_absorpt_coefficient_mu 0.267
_exptl_absorpt_correction_T_max 1.0000
_exptl_absorpt_correction_T_min 0.8755
_exptl_absorpt_correction_type multi-scan
_exptl_absorpt_process_details 'CrystalClear (Rigaku Inc., 2007)'
_exptl_crystal_colour Colorless
_exptl_crystal_density_diffrn 1.660
_exptl_crystal_description block
_exptl_crystal_F_000 2016
_exptl_crystal_size_max 0.32
_exptl_crystal_size_mid 0.23
_exptl_crystal_size_min 0.2
_refine_diff_density_max 0.376
_refine_diff_density_min -0.374
_refine_diff_density_rms 0.043
_refine_ls_abs_structure_details
;
 Flack x determined using 3504 quotients [(I+)-(I-)]/[(I+)+(I-)]
 (Parsons, Flack and Wagner, Acta Cryst. B69 (2013) 249-259).
;
_refine_ls_abs_structure_Flack 0.04(3)
_refine_ls_extinction_method none
_refine_ls_goodness_of_fit_ref 1.069
_refine_ls_hydrogen_treatment constr
_refine_ls_matrix_type full
_refine_ls_number_parameters 638
_refine_ls_number_reflns 9075
_refine_ls_number_restraints 1
_refine_ls_restrained_S_all 1.069
_refine_ls_R_factor_all 0.0436
_refine_ls_R_factor_gt 0.0415
_refine_ls_shift/su_max 0.000
_refine_ls_shift/su_mean 0.000
_refine_ls_structure_factor_coef Fsqd
_refine_ls_weighting_details 'w=1/[\s^2^(Fo^2^)+(0.0474P)^2^+2.2001P] where P=(Fo^2^+2Fc^2^)/3'
_refine_ls_weighting_scheme calc
_refine_ls_wR_factor_gt 0.0991
_refine_ls_wR_factor_ref 0.1008
_reflns_Friedel_coverage 0.879
_reflns_Friedel_fraction_full 0.983
_reflns_Friedel_fraction_max 0.976
_reflns_number_gt 8716
_reflns_number_total 9075
_reflns_threshold_expression 'I > 2\s(I)'
_cod_data_source_file ja6b07245_si_002.cif
_cod_data_source_block sa4481
_cod_original_cell_volume 4011.1(16)
_cod_database_code 4130827
_shelx_space_group_comment
;
The symmetry employed for this shelxl refinement is uniquely defined
by the following loop, which should always be used as a source of
symmetry information in preference to the above space-group names.
They are only intended as comments.
;
_diffrn_number_total 4834
_olex2_refinement_description
;
1. Fixed Uiso
 At 1.2 times of:
  All C(H,H) groups, All N(H) groups
 At 1.5 times of:
  All C(H,H,H) groups
2. Others
 Sof(C34A)=Sof(H34C)=Sof(H34D)=Sof(C35A)=Sof(H35C)=Sof(H35D)=Sof(O3A)=
 Sof(C36A)=Sof(H36C)=Sof(H36D)=Sof(C33A)=Sof(H33C)=Sof(H33D)=1-FVAR(1)
 Sof(O3)=Sof(C33)=Sof(H33A)=Sof(H33B)=Sof(C36)=Sof(H36A)=Sof(H36B)=Sof(C35)=
 Sof(H35A)=Sof(H35B)=Sof(C34)=Sof(H34A)=Sof(H34B)=FVAR(1)
3.a Riding coordinates:
 N1(H1), N2(H2)
3.b Secondary CH2 refined with riding coordinates:
 C33(H33A,H33B), C34A(H34C,H34D), C35A(H35C,H35D), C36(H36A,H36B), C36A(H36C,
 H36D), C35(H35A,H35B), C34(H34A,H34B), C33A(H33C,H33D)
3.c Idealised Me refined as rotating group:
 C14(H14A,H14B,H14C), C15(H15A,H15B,H15C), C16(H16A,H16B,H16C), C30(H30A,H30B,
 H30C), C31(H31A,H31B,H31C), C32(H32A,H32B,H32C)
;
_shelx_shelxl_version_number 2014/7
_olex2_submission_special_instructions 'No special instructions were received'

loop_
_space_group_symop_operation_xyz
'x, y, z'
'-x, y, -z'
'x+1/2, y+1/2, z'
'-x+1/2, y+1/2, -z'

loop_
_atom_site_label
_atom_site_type_symbol
_atom_site_fract_x
_atom_site_fract_y
_atom_site_fract_z
_atom_site_U_iso_or_equiv
_atom_site_adp_type
_atom_site_occupancy
_atom_site_site_symmetry_order
_atom_site_calc_flag
_atom_site_refinement_flags_posn
_atom_site_refinement_flags_occupancy
_atom_site_disorder_assembly
_atom_site_disorder_group
S1 S 0.47312(4) 0.56237(7) 0.20022(4) 0.02977(16) Uani 1 1 d . . . .
S2 S 0.63691(4) 0.44487(8) 0.30625(4) 0.03314(17) Uani 1 1 d . . . .
F1 F 0.4760(2) 0.7519(2) 0.29770(13) 0.0937(12) Uani 1 1 d . . . .
F2 F 0.5408(3) 0.9349(3) 0.37266(18) 0.138(2) Uani 1 1 d . . . .
F3 F 0.6216(2) 0.8823(3) 0.49172(16) 0.0970(12) Uani 1 1 d . . . .
F4 F 0.63086(17) 0.6419(3) 0.53454(13) 0.0740(8) Uani 1 1 d . . . .
F5 F 0.56838(14) 0.4555(2) 0.45992(11) 0.0581(6) Uani 1 1 d . . . .
F6 F 0.34839(11) 0.5457(2) 0.34113(10) 0.0492(6) Uani 1 1 d . . . .
F7 F 0.24762(13) 0.4153(4) 0.39170(13) 0.0743(9) Uani 1 1 d . . . .
F8 F 0.27704(18) 0.1809(3) 0.44137(16) 0.0836(10) Uani 1 1 d . . . .
F9 F 0.4122(2) 0.0834(3) 0.4430(2) 0.1065(14) Uani 1 1 d . . . .
F10 F 0.51525(16) 0.2101(3) 0.39508(17) 0.0792(10) Uani 1 1 d . . . .
F11 F 0.53323(14) 0.2943(3) 0.07138(14) 0.0696(8) Uani 1 1 d . . . .
F12 F 0.59860(16) 0.1738(3) -0.01657(13) 0.0711(8) Uani 1 1 d . . . .
F13 F 0.73876(17) 0.2242(3) -0.02849(13) 0.0733(9) Uani 1 1 d . . . .
F14 F 0.81418(16) 0.3970(4) 0.05281(17) 0.0835(10) Uani 1 1 d . . . .
F15 F 0.75173(12) 0.5131(3) 0.14441(14) 0.0634(7) Uani 1 1 d . . . .
F16 F 0.55485(12) 0.6297(2) 0.05668(10) 0.0478(5) Uani 1 1 d . . . .
F17 F 0.57958(13) 0.8708(3) 0.03045(12) 0.0581(6) Uani 1 1 d . . . .
F18 F 0.66520(14) 1.0159(2) 0.12039(15) 0.0611(7) Uani 1 1 d . . . .
F19 F 0.72116(15) 0.9152(2) 0.23813(13) 0.0643(7) Uani 1 1 d . . . .
F20 F 0.69765(16) 0.6761(3) 0.26566(11) 0.0625(7) Uani 1 1 d . . . .
O1 O 0.44799(12) 0.5012(2) 0.26259(10) 0.0348(5) Uani 1 1 d . . . .
O2 O 0.64870(12) 0.4280(2) 0.23225(11) 0.0352(5) Uani 1 1 d . . . .
N1 N 0.55983(14) 0.3875(3) 0.31566(13) 0.0342(6) Uani 1 1 d . . . .
H1 H 0.5662 0.3264 0.3434 0.041 Uiso 1 1 d R . . .
N2 N 0.52394(14) 0.4656(3) 0.16849(13) 0.0329(6) Uani 1 1 d . . . .
H2 H 0.5044 0.4471 0.1291 0.040 Uiso 1 1 d R . . .
C1 C 0.52280(19) 0.5921(3) 0.37259(16) 0.0371(7) Uani 1 1 d . . . .
C2 C 0.5164(3) 0.7173(4) 0.35545(19) 0.0569(11) Uani 1 1 d . . . .
C3 C 0.5479(4) 0.8152(4) 0.3941(2) 0.0757(17) Uani 1 1 d . . . .
C4 C 0.5884(3) 0.7906(5) 0.4541(2) 0.0637(12) Uani 1 1 d . . . .
C5 C 0.5934(2) 0.6681(4) 0.47540(18) 0.0499(9) Uani 1 1 d . . . .
C6 C 0.56100(19) 0.5738(4) 0.43559(17) 0.0401(7) Uani 1 1 d . . . .
C7 C 0.43684(19) 0.3847(4) 0.36382(16) 0.0377(7) Uani 1 1 d . . . .
C8 C 0.36678(19) 0.4299(4) 0.36552(16) 0.0413(8) Uani 1 1 d . . . .
C9 C 0.3139(2) 0.3644(5) 0.39118(19) 0.0514(10) Uani 1 1 d . . . .
C10 C 0.3288(3) 0.2476(5) 0.4168(2) 0.0607(12) Uani 1 1 d . . . .
C11 C 0.3971(3) 0.1975(5) 0.4188(3) 0.0666(13) Uani 1 1 d . . . .
C12 C 0.4493(2) 0.2669(4) 0.3919(2) 0.0526(10) Uani 1 1 d . . . .
C13 C 0.7040(2) 0.3256(5) 0.3403(2) 0.0528(10) Uani 1 1 d . . . .
C14 C 0.7031(3) 0.3266(8) 0.4147(3) 0.098(3) Uani 1 1 d . . . .
H14A H 0.7049 0.4122 0.4302 0.147 Uiso 1 1 calc GR . . .
H14B H 0.7444 0.2811 0.4364 0.147 Uiso 1 1 calc GR . . .
H14C H 0.6593 0.2872 0.4240 0.147 Uiso 1 1 calc GR . . .
C15 C 0.6850(3) 0.1980(5) 0.3086(4) 0.0797(17) Uani 1 1 d . . . .
H15A H 0.6379 0.1722 0.3173 0.120 Uiso 1 1 calc GR . . .
H15B H 0.7206 0.1368 0.3265 0.120 Uiso 1 1 calc GR . . .
H15C H 0.6844 0.2043 0.2620 0.120 Uiso 1 1 calc GR . . .
C16 C 0.7773(2) 0.3729(5) 0.3249(2) 0.0581(11) Uani 1 1 d . . . .
H16A H 0.7786 0.3652 0.2786 0.087 Uiso 1 1 calc GR . . .
H16B H 0.8158 0.3234 0.3487 0.087 Uiso 1 1 calc GR . . .
H16C H 0.7836 0.4599 0.3376 0.087 Uiso 1 1 calc GR . . .
C17 C 0.63902(18) 0.4107(3) 0.11274(16) 0.0360(7) Uani 1 1 d . . . .
C18 C 0.71064(19) 0.4311(4) 0.10464(18) 0.0438(8) Uani 1 1 d . . . .
C19 C 0.7447(2) 0.3720(5) 0.0579(2) 0.0522(10) Uani 1 1 d . . . .
C20 C 0.7065(2) 0.2846(4) 0.01706(18) 0.0507(10) Uani 1 1 d . . . .
C21 C 0.6360(2) 0.2594(4) 0.02257(18) 0.0486(9) Uani 1 1 d . . . .
C22 C 0.6038(2) 0.3235(4) 0.06988(19) 0.0443(8) Uani 1 1 d . . . .
C23 C 0.62253(18) 0.6401(3) 0.16327(16) 0.0341(7) Uani 1 1 d . . . .
C24 C 0.59534(18) 0.6979(4) 0.10410(16) 0.0370(7) Uani 1 1 d . . . .
C25 C 0.60811(19) 0.8221(4) 0.08846(19) 0.0416(8) Uani 1 1 d . . . .
C26 C 0.6511(2) 0.8946(4) 0.1338(2) 0.0460(9) Uani 1 1 d . . . .
C27 C 0.6792(2) 0.8438(4) 0.1933(2) 0.0437(8) Uani 1 1 d . . . .
C28 C 0.6652(2) 0.7192(4) 0.20706(18) 0.0408(8) Uani 1 1 d . . . .
C29 C 0.38366(17) 0.5545(4) 0.14773(16) 0.0398(7) Uani 1 1 d . . . .
C30 C 0.3965(2) 0.5998(6) 0.08023(19) 0.0636(14) Uani 1 1 d . . . .
H30A H 0.4201 0.6807 0.0843 0.095 Uiso 1 1 calc GR . . .
H30B H 0.3507 0.6072 0.0519 0.095 Uiso 1 1 calc GR . . .
H30C H 0.4267 0.5402 0.0619 0.095 Uiso 1 1 calc GR . . .
C31 C 0.3352(2) 0.6463(4) 0.17904(19) 0.0454(8) Uani 1 1 d . . . .
H31A H 0.3296 0.6166 0.2220 0.068 Uiso 1 1 calc GR . . .
H31B H 0.2884 0.6513 0.1522 0.068 Uiso 1 1 calc GR . . .
H31C H 0.3573 0.7284 0.1825 0.068 Uiso 1 1 calc GR . . .
C32 C 0.3551(2) 0.4210(5) 0.1447(2) 0.0560(11) Uani 1 1 d . . . .
H32A H 0.3878 0.3671 0.1256 0.084 Uiso 1 1 calc GR . . .
H32B H 0.3080 0.4188 0.1181 0.084 Uiso 1 1 calc GR . . .
H32C H 0.3512 0.3923 0.1882 0.084 Uiso 1 1 calc GR . . .
B1 B 0.4941(2) 0.4681(4) 0.32856(17) 0.0321(7) Uani 1 1 d . . . .
B2 B 0.6065(2) 0.4884(4) 0.17115(17) 0.0314(7) Uani 1 1 d . . . .
O3 O 0.4790(4) 0.1998(6) 0.1997(5) 0.0503(19) Uani 0.522(13) 1 d . P A 1
C33 C 0.4108(5) 0.1498(8) 0.2147(5) 0.044(2) Uani 0.522(13) 1 d . P A 1
H33A H 0.3737 0.1525 0.1761 0.053 Uiso 0.522(13) 1 calc R P A 1
H33B H 0.3941 0.1982 0.2495 0.053 Uiso 0.522(13) 1 calc R P A 1
C34A C 0.4121(5) 0.0377(12) 0.1889(7) 0.066(4) Uani 0.478(13) 1 d . P A 2
H34C H 0.3841 -0.0342 0.2001 0.079 Uiso 0.478(13) 1 calc R P A 2
H34D H 0.3828 0.0854 0.1543 0.079 Uiso 0.478(13) 1 calc R P A 2
C35A C 0.4809(8) -0.0042(14) 0.1677(7) 0.063(4) Uani 0.478(13) 1 d . P A 2
H35C H 0.4801 0.0104 0.1211 0.075 Uiso 0.478(13) 1 calc R P A 2
H35D H 0.4895 -0.0932 0.1769 0.075 Uiso 0.478(13) 1 calc R P A 2
C36 C 0.5138(6) 0.0971(8) 0.1714(6) 0.054(3) Uani 0.522(13) 1 d . P A 1
H36A H 0.5661 0.1085 0.1787 0.065 Uiso 0.522(13) 1 calc R P A 1
H36B H 0.4974 0.0929 0.1244 0.065 Uiso 0.522(13) 1 calc R P A 1
O3A O 0.5004(5) 0.1763(8) 0.2344(6) 0.055(2) Uani 0.478(13) 1 d . P A 2
C36A C 0.5390(6) 0.0779(11) 0.2088(7) 0.058(3) Uani 0.478(13) 1 d . P A 2
H36C H 0.5662 0.0288 0.2440 0.070 Uiso 0.478(13) 1 calc R P A 2
H36D H 0.5727 0.1117 0.1815 0.070 Uiso 0.478(13) 1 calc R P A 2
C35 C 0.4939(9) -0.0197(12) 0.2037(11) 0.089(6) Uani 0.522(13) 1 d . P A 1
H35A H 0.5336 -0.0477 0.2365 0.107 Uiso 0.522(13) 1 calc R P A 1
H35B H 0.4820 -0.0866 0.1717 0.107 Uiso 0.522(13) 1 calc R P A 1
C34 C 0.4267(5) 0.0158(9) 0.2361(6) 0.057(3) Uani 0.522(13) 1 d . P A 1
H34A H 0.3859 -0.0390 0.2208 0.069 Uiso 0.522(13) 1 calc R P A 1
H34B H 0.4377 0.0100 0.2836 0.069 Uiso 0.522(13) 1 calc R P A 1
C33A C 0.4345(6) 0.1192(10) 0.2479(7) 0.054(3) Uani 0.478(13) 1 d . P A 2
H33C H 0.3979 0.1825 0.2523 0.065 Uiso 0.478(13) 1 calc R P A 2
H33D H 0.4430 0.0690 0.2877 0.065 Uiso 0.478(13) 1 calc R P A 2

loop_
_atom_site_aniso_label
_atom_site_aniso_U_11
_atom_site_aniso_U_22
_atom_site_aniso_U_33
_atom_site_aniso_U_23
_atom_site_aniso_U_13
_atom_site_aniso_U_12
S1 0.0291(3) 0.0333(3) 0.0276(3) -0.0015(3) 0.0063(3) -0.0022(3)
S2 0.0305(3) 0.0389(4) 0.0312(4) 0.0011(3) 0.0085(3) 0.0031(3)
F1 0.180(4) 0.0411(14) 0.0452(14) -0.0063(11) -0.0322(18) 0.0330(18)
F2 0.280(6) 0.0323(14) 0.081(2) -0.0118(15) -0.046(3) 0.024(2)
F3 0.147(3) 0.0629(18) 0.0707(19) -0.0324(16) -0.018(2) 0.002(2)
F4 0.084(2) 0.087(2) 0.0423(13) 0.0011(13) -0.0194(13) -0.0107(16)
F5 0.0674(15) 0.0566(14) 0.0452(12) 0.0183(11) -0.0083(10) -0.0077(12)
F6 0.0418(10) 0.0680(15) 0.0405(11) 0.0077(11) 0.0153(8) 0.0174(11)
F7 0.0387(12) 0.124(3) 0.0646(16) 0.0075(17) 0.0234(11) -0.0001(15)
F8 0.088(2) 0.095(2) 0.0788(19) -0.0040(17) 0.0483(17) -0.0397(19)
F9 0.134(3) 0.0582(19) 0.147(3) 0.042(2) 0.084(3) 0.0049(19)
F10 0.0757(18) 0.0589(16) 0.116(2) 0.0419(17) 0.0555(17) 0.0277(14)
F11 0.0528(14) 0.0812(19) 0.0795(18) -0.0468(16) 0.0249(13) -0.0203(13)
F12 0.0797(18) 0.0747(18) 0.0565(15) -0.0351(14) 0.0023(13) 0.0183(15)
F13 0.0883(19) 0.092(2) 0.0461(13) -0.0010(13) 0.0298(13) 0.0461(17)
F14 0.0548(15) 0.104(2) 0.103(2) -0.0065(19) 0.0490(16) 0.0097(16)
F15 0.0356(11) 0.0758(17) 0.0822(18) -0.0204(14) 0.0199(11) -0.0108(11)
F16 0.0478(12) 0.0607(14) 0.0339(10) -0.0008(10) 0.0034(9) -0.0081(10)
F17 0.0525(13) 0.0661(16) 0.0566(14) 0.0257(12) 0.0106(11) 0.0023(12)
F18 0.0557(14) 0.0404(12) 0.0903(19) 0.0125(12) 0.0212(13) -0.0058(11)
F19 0.0775(17) 0.0531(15) 0.0622(15) -0.0123(12) 0.0098(12) -0.0302(13)
F20 0.0828(18) 0.0604(15) 0.0386(12) 0.0051(11) -0.0088(11) -0.0302(14)
O1 0.0325(11) 0.0462(13) 0.0273(11) 0.0026(10) 0.0092(9) 0.0031(10)
O2 0.0328(11) 0.0432(13) 0.0318(11) -0.0010(10) 0.0116(8) 0.0013(10)
N1 0.0342(13) 0.0352(14) 0.0356(14) 0.0080(12) 0.0126(11) 0.0047(11)
N2 0.0319(13) 0.0416(15) 0.0266(12) -0.0072(11) 0.0088(10) -0.0049(11)
C1 0.0422(17) 0.0417(19) 0.0287(15) -0.0010(13) 0.0095(13) 0.0067(14)
C2 0.094(3) 0.041(2) 0.0315(18) -0.0077(16) -0.0029(19) 0.022(2)
C3 0.135(5) 0.033(2) 0.051(3) -0.0095(19) -0.009(3) 0.017(3)
C4 0.091(3) 0.055(3) 0.043(2) -0.0193(19) 0.001(2) 0.007(2)
C5 0.054(2) 0.062(2) 0.0330(18) -0.0045(17) 0.0038(16) 0.0015(19)
C6 0.0396(16) 0.048(2) 0.0334(16) 0.0047(15) 0.0068(13) -0.0001(15)
C7 0.0396(17) 0.0441(18) 0.0317(16) -0.0024(14) 0.0124(13) 0.0014(15)
C8 0.0388(16) 0.059(2) 0.0278(15) -0.0037(15) 0.0110(12) 0.0016(17)
C9 0.0400(19) 0.079(3) 0.0376(19) -0.0048(19) 0.0155(15) -0.007(2)
C10 0.062(3) 0.076(3) 0.052(2) -0.009(2) 0.034(2) -0.022(2)
C11 0.087(3) 0.051(2) 0.071(3) 0.008(2) 0.043(3) -0.007(2)
C12 0.057(2) 0.047(2) 0.061(3) 0.0091(19) 0.033(2) 0.0040(18)
C13 0.0344(17) 0.071(3) 0.055(2) 0.024(2) 0.0131(16) 0.0169(18)
C14 0.052(3) 0.186(8) 0.059(3) 0.063(4) 0.019(2) 0.046(4)
C15 0.054(3) 0.048(3) 0.143(5) 0.027(3) 0.032(3) 0.020(2)
C16 0.0332(18) 0.079(3) 0.063(3) 0.013(2) 0.0100(17) 0.010(2)
C17 0.0395(16) 0.0410(18) 0.0299(15) 0.0009(13) 0.0133(13) 0.0019(14)
C18 0.0412(18) 0.049(2) 0.0442(19) 0.0010(17) 0.0171(15) 0.0028(16)
C19 0.045(2) 0.061(2) 0.056(2) 0.007(2) 0.0256(18) 0.0117(19)
C20 0.062(2) 0.062(2) 0.0323(17) 0.0078(17) 0.0218(16) 0.029(2)
C21 0.062(2) 0.052(2) 0.0314(17) -0.0065(16) 0.0076(16) 0.0161(19)
C22 0.0444(19) 0.049(2) 0.0417(19) -0.0058(16) 0.0144(15) 0.0040(16)
C23 0.0313(15) 0.0404(17) 0.0330(16) -0.0037(13) 0.0125(12) -0.0046(13)
C24 0.0322(16) 0.0453(19) 0.0360(17) -0.0011(14) 0.0127(13) -0.0037(14)
C25 0.0338(16) 0.050(2) 0.0439(19) 0.0093(16) 0.0159(14) 0.0037(15)
C26 0.0419(18) 0.0377(18) 0.063(2) 0.0069(17) 0.0216(17) -0.0036(15)
C27 0.0427(19) 0.0407(19) 0.050(2) -0.0068(16) 0.0127(16) -0.0132(16)
C28 0.0431(18) 0.0426(18) 0.0379(18) 0.0011(15) 0.0100(14) -0.0109(15)
C29 0.0308(14) 0.061(2) 0.0277(15) -0.0023(16) 0.0055(11) -0.0012(16)
C30 0.043(2) 0.114(4) 0.0329(19) 0.012(2) 0.0025(15) 0.007(2)
C31 0.0324(17) 0.059(2) 0.0440(19) 0.0051(17) 0.0044(14) 0.0065(16)
C32 0.0381(18) 0.070(3) 0.060(2) -0.027(2) 0.0084(17) -0.0124(19)
B1 0.0333(17) 0.0366(19) 0.0281(16) 0.0017(14) 0.0097(13) 0.0033(14)
B2 0.0309(16) 0.0359(18) 0.0294(16) -0.0002(14) 0.0114(13) -0.0015(14)
O3 0.050(4) 0.033(3) 0.068(5) 0.002(3) 0.010(3) -0.004(3)
C33 0.035(4) 0.041(4) 0.057(5) 0.001(4) 0.005(4) -0.006(3)
C34A 0.041(5) 0.065(7) 0.090(9) -0.013(6) 0.005(5) -0.016(4)
C35A 0.075(7) 0.048(7) 0.062(7) -0.011(6) 0.000(6) 0.014(6)
C36 0.057(6) 0.044(5) 0.063(6) -0.002(4) 0.019(5) -0.003(4)
O3A 0.049(4) 0.041(4) 0.077(6) -0.011(4) 0.014(4) -0.008(3)
C36A 0.052(5) 0.053(6) 0.072(8) -0.005(5) 0.020(5) 0.000(5)
C35 0.088(10) 0.042(5) 0.149(16) 0.027(9) 0.058(11) 0.019(6)
C34 0.048(5) 0.045(5) 0.081(8) 0.020(5) 0.019(5) 0.003(4)
C33A 0.047(5) 0.053(6) 0.063(7) 0.000(5) 0.012(5) 0.009(4)

loop_
_atom_type_symbol
_atom_type_description
_atom_type_scat_dispersion_real
_atom_type_scat_dispersion_imag
_atom_type_scat_source
C C 0.0033 0.0016 'International Tables Vol C Tables 4.2.6.8 and 6.1.1.4'
H H 0.0000 0.0000 'International Tables Vol C Tables 4.2.6.8 and 6.1.1.4'
B B 0.0013 0.0007 'International Tables Vol C Tables 4.2.6.8 and 6.1.1.4'
F F 0.0171 0.0103 'International Tables Vol C Tables 4.2.6.8 and 6.1.1.4'
N N 0.0061 0.0033 'International Tables Vol C Tables 4.2.6.8 and 6.1.1.4'
O O 0.0106 0.0060 'International Tables Vol C Tables 4.2.6.8 and 6.1.1.4'
S S 0.1246 0.1234 'International Tables Vol C Tables 4.2.6.8 and 6.1.1.4'

loop_
_geom_angle_atom_site_label_1
_geom_angle_atom_site_label_2
_geom_angle_atom_site_label_3
_geom_angle
O1 S1 N2 109.70(14)
O1 S1 C29 96.13(14)
N2 S1 C29 105.59(16)
O2 S2 N1 109.37(14)
O2 S2 C13 95.98(17)
N1 S2 C13 105.26(18)
B1 O1 S1 128.5(2)
B2 O2 S2 128.3(2)
S2 N1 H1 109.3
B1 N1 S2 124.0(2)
B1 N1 H1 109.5
S1 N2 H2 109.9
B2 N2 S1 122.0(2)
B2 N2 H2 110.1
C2 C1 C6 112.7(3)
C2 C1 B1 128.6(3)
C6 C1 B1 118.7(3)
F1 C2 C1 120.1(4)
F1 C2 C3 115.6(4)
C1 C2 C3 124.3(4)
F2 C3 C2 120.4(4)
F2 C3 C4 119.3(4)
C4 C3 C2 120.3(4)
F3 C4 C3 121.9(5)
F3 C4 C5 120.1(4)
C5 C4 C3 118.0(4)
F4 C5 C4 119.2(4)
F4 C5 C6 121.0(4)
C4 C5 C6 119.8(4)
F5 C6 C1 118.9(3)
F5 C6 C5 116.3(3)
C5 C6 C1 124.8(4)
C8 C7 B1 120.0(3)
C12 C7 C8 113.5(3)
C12 C7 B1 126.5(3)
F6 C8 C7 119.2(3)
F6 C8 C9 116.5(3)
C9 C8 C7 124.3(4)
F7 C9 C8 120.8(4)
F7 C9 C10 119.7(4)
C10 C9 C8 119.5(4)
F8 C10 C9 120.4(4)
F8 C10 C11 119.7(5)
C9 C10 C11 119.9(4)
F9 C11 C10 120.6(4)
F9 C11 C12 120.6(5)
C10 C11 C12 118.8(5)
F10 C12 C7 120.9(3)
F10 C12 C11 115.2(4)
C7 C12 C11 123.9(4)
C14 C13 S2 105.4(3)
C15 C13 S2 110.3(3)
C15 C13 C14 113.4(5)
C15 C13 C16 111.1(4)
C16 C13 S2 105.7(3)
C16 C13 C14 110.4(4)
C13 C14 H14A 109.5
C13 C14 H14B 109.5
C13 C14 H14C 109.5
H14A C14 H14B 109.5
H14A C14 H14C 109.5
H14B C14 H14C 109.5
C13 C15 H15A 109.5
C13 C15 H15B 109.5
C13 C15 H15C 109.5
H15A C15 H15B 109.5
H15A C15 H15C 109.5
H15B C15 H15C 109.5
C13 C16 H16A 109.5
C13 C16 H16B 109.5
C13 C16 H16C 109.5
H16A C16 H16B 109.5
H16A C16 H16C 109.5
H16B C16 H16C 109.5
C18 C17 B2 118.4(3)
C22 C17 C18 113.7(3)
C22 C17 B2 127.8(3)
F15 C18 C17 119.7(3)
F15 C18 C19 115.9(3)
C19 C18 C17 124.4(4)
F14 C19 C18 121.0(4)
F14 C19 C20 120.1(4)
C20 C19 C18 118.9(4)
F13 C20 C19 120.1(4)
F13 C20 C21 120.1(4)
C21 C20 C19 119.8(3)
F12 C21 C20 120.2(4)
F12 C21 C22 120.8(4)
C20 C21 C22 119.0(4)
F11 C22 C17 120.7(3)
F11 C22 C21 115.2(4)
C17 C22 C21 124.2(4)
C24 C23 C28 113.7(3)
C24 C23 B2 117.9(3)
C28 C23 B2 128.2(3)
F16 C24 C23 119.3(3)
F16 C24 C25 115.9(3)
C25 C24 C23 124.8(3)
F17 C25 C24 121.1(4)
F17 C25 C26 120.4(4)
C26 C25 C24 118.5(4)
F18 C26 C25 120.4(4)
F18 C26 C27 119.9(4)
C27 C26 C25 119.7(3)
F19 C27 C26 119.8(3)
F19 C27 C28 120.1(4)
C26 C27 C28 120.1(4)
F20 C28 C23 120.9(3)
F20 C28 C27 115.8(3)
C27 C28 C23 123.3(4)
C30 C29 S1 105.6(2)
C30 C29 C31 111.6(4)
C31 C29 S1 105.1(2)
C32 C29 S1 110.4(3)
C32 C29 C30 111.1(4)
C32 C29 C31 112.7(3)
C29 C30 H30A 109.5
C29 C30 H30B 109.5
C29 C30 H30C 109.5
H30A C30 H30B 109.5
H30A C30 H30C 109.5
H30B C30 H30C 109.5
C29 C31 H31A 109.5
C29 C31 H31B 109.5
C29 C31 H31C 109.5
H31A C31 H31B 109.5
H31A C31 H31C 109.5
H31B C31 H31C 109.5
C29 C32 H32A 109.5
C29 C32 H32B 109.5
C29 C32 H32C 109.5
H32A C32 H32B 109.5
H32A C32 H32C 109.5
H32B C32 H32C 109.5
O1 B1 N1 109.0(3)
O1 B1 C1 113.5(3)
O1 B1 C7 101.6(3)
N1 B1 C1 109.7(3)
N1 B1 C7 111.3(3)
C7 B1 C1 111.5(3)
O2 B2 N2 110.5(2)
O2 B2 C17 101.1(3)
O2 B2 C23 114.4(3)
N2 B2 C17 111.6(3)
N2 B2 C23 110.0(3)
C17 B2 C23 108.9(3)
C36 O3 C33 105.8(6)
O3 C33 H33A 110.6
O3 C33 H33B 110.6
O3 C33 C34 105.5(7)
H33A C33 H33B 108.8
C34 C33 H33A 110.6
C34 C33 H33B 110.6
H34C C34A H34D 108.8
C35A C34A H34C 110.7
C35A C34A H34D 110.7
C35A C34A C33A 105.4(9)
C33A C34A H34C 110.7
C33A C34A H34D 110.7
C34A C35A H35C 111.0
C34A C35A H35D 111.0
C34A C35A C36A 103.6(9)
H35C C35A H35D 109.0
C36A C35A H35C 111.0
C36A C35A H35D 111.0
O3 C36 H36A 110.3
O3 C36 H36B 110.3
O3 C36 C35 107.1(9)
H36A C36 H36B 108.6
C35 C36 H36A 110.3
C35 C36 H36B 110.3
C36A O3A C33A 105.0(7)
C35A C36A H36C 110.6
C35A C36A H36D 110.6
O3A C36A C35A 105.5(9)
O3A C36A H36C 110.6
O3A C36A H36D 110.6
H36C C36A H36D 108.8
C36 C35 H35A 110.7
C36 C35 H35B 110.7
C36 C35 C34 105.3(9)
H35A C35 H35B 108.8
C34 C35 H35A 110.7
C34 C35 H35B 110.7
C33 C34 C35 103.8(7)
C33 C34 H34A 111.0
C33 C34 H34B 111.0
C35 C34 H34A 111.0
C35 C34 H34B 111.0
H34A C34 H34B 109.0
C34A C33A H33C 111.1
C34A C33A H33D 111.1
O3A C33A C34A 103.2(8)
O3A C33A H33C 111.1
O3A C33A H33D 111.1
H33C C33A H33D 109.1

loop_
_geom_bond_atom_site_label_1
_geom_bond_atom_site_label_2
_geom_bond_distance
S1 O1 1.571(2)
S1 N2 1.599(3)
S1 C29 1.845(3)
S2 O2 1.582(2)
S2 N1 1.596(3)
S2 C13 1.839(4)
F1 C2 1.358(5)
F2 C3 1.343(6)
F3 C4 1.333(5)
F4 C5 1.338(5)
F5 C6 1.349(5)
F6 C8 1.349(5)
F7 C9 1.347(5)
F8 C10 1.353(5)
F9 C11 1.321(6)
F10 C12 1.359(5)
F11 C22 1.353(5)
F12 C21 1.337(5)
F13 C20 1.349(4)
F14 C19 1.340(5)
F15 C18 1.349(5)
F16 C24 1.349(4)
F17 C25 1.335(4)
F18 C26 1.348(4)
F19 C27 1.348(4)
F20 C28 1.345(4)
O1 B1 1.534(4)
O2 B2 1.520(4)
N1 H1 0.8597
N1 B1 1.547(4)
N2 H2 0.8601
N2 B2 1.548(4)
C1 C2 1.373(5)
C1 C6 1.396(5)
C1 B1 1.639(5)
C2 C3 1.382(6)
C3 C4 1.372(7)
C4 C5 1.368(7)
C5 C6 1.372(6)
C7 C8 1.394(5)
C7 C12 1.380(6)
C7 B1 1.637(5)
C8 C9 1.373(5)
C9 C10 1.357(7)
C10 C11 1.371(7)
C11 C12 1.397(6)
C13 C14 1.535(6)
C13 C15 1.518(8)
C13 C16 1.531(6)
C14 H14A 0.9600
C14 H14B 0.9600
C14 H14C 0.9600
C15 H15A 0.9600
C15 H15B 0.9600
C15 H15C 0.9600
C16 H16A 0.9600
C16 H16B 0.9600
C16 H16C 0.9600
C17 C18 1.385(5)
C17 C22 1.374(5)
C17 B2 1.646(5)
C18 C19 1.379(5)
C19 C20 1.374(7)
C20 C21 1.361(6)
C21 C22 1.395(5)
C23 C24 1.389(5)
C23 C28 1.389(5)
C23 B2 1.646(5)
C24 C25 1.384(5)
C25 C26 1.369(6)
C26 C27 1.368(6)
C27 C28 1.383(5)
C29 C30 1.523(5)
C29 C31 1.532(5)
C29 C32 1.508(6)
C30 H30A 0.9600
C30 H30B 0.9600
C30 H30C 0.9600
C31 H31A 0.9600
C31 H31B 0.9600
C31 H31C 0.9600
C32 H32A 0.9600
C32 H32B 0.9600
C32 H32C 0.9600
O3 C33 1.451(10)
O3 C36 1.432(11)
C33 H33A 0.9700
C33 H33B 0.9700
C33 C34 1.503(14)
C34A H34C 0.9700
C34A H34D 0.9700
C34A C35A 1.482(18)
C34A C33A 1.497(17)
C35A H35C 0.9700
C35A H35D 0.9700
C35A C36A 1.539(18)
C36 H36A 0.9700
C36 H36B 0.9700
C36 C35 1.477(16)
O3A C36A 1.413(12)
O3A C33A 1.432(12)
C36A H36C 0.9700
C36A H36D 0.9700
C35 H35A 0.9700
C35 H35B 0.9700
C35 C34 1.549(16)
C34 H34A 0.9700
C34 H34B 0.9700
C33A H33C 0.9700
C33A H33D 0.9700

loop_
_geom_hbond_atom_site_label_D
_geom_hbond_atom_site_label_H
_geom_hbond_atom_site_label_A
_geom_hbond_distance_DH
_geom_hbond_distance_HA
_geom_hbond_distance_DA
_geom_hbond_angle_DHA
N1 H1 F10 0.86 1.96 2.702(4) 143.5
N2 H2 F11 0.86 2.12 2.725(4) 126.5

loop_
_geom_torsion_atom_site_label_1
_geom_torsion_atom_site_label_2
_geom_torsion_atom_site_label_3
_geom_torsion_atom_site_label_4
_geom_torsion
S1 O1 B1 N1 -52.0(4)
S1 O1 B1 C1 70.6(3)
S1 O1 B1 C7 -169.5(2)
S1 N2 B2 O2 90.7(3)
S1 N2 B2 C17 -157.6(2)
S1 N2 B2 C23 -36.6(4)
S2 O2 B2 N2 -52.6(4)
S2 O2 B2 C17 -170.9(2)
S2 O2 B2 C23 72.2(3)
S2 N1 B1 O1 91.2(3)
S2 N1 B1 C1 -33.6(4)
S2 N1 B1 C7 -157.5(2)
F1 C2 C3 F2 -3.3(9)
F1 C2 C3 C4 178.5(5)
F2 C3 C4 F3 -0.5(10)
F2 C3 C4 C5 178.5(6)
F3 C4 C5 F4 0.9(7)
F3 C4 C5 C6 -178.0(4)
F4 C5 C6 F5 1.0(6)
F4 C5 C6 C1 -178.0(4)
F6 C8 C9 F7 -0.3(5)
F6 C8 C9 C10 -179.7(4)
F7 C9 C10 F8 1.6(6)
F7 C9 C10 C11 -177.4(4)
F8 C10 C11 F9 1.8(8)
F8 C10 C11 C12 178.7(4)
F9 C11 C12 F10 -2.2(8)
F9 C11 C12 C7 177.7(5)
F12 C21 C22 F11 -1.5(6)
F12 C21 C22 C17 178.6(4)
F13 C20 C21 F12 0.8(6)
F13 C20 C21 C22 -179.7(4)
F14 C19 C20 F13 -0.3(6)
F14 C19 C20 C21 179.9(4)
F15 C18 C19 F14 -0.7(6)
F15 C18 C19 C20 178.1(4)
F16 C24 C25 F17 2.1(5)
F16 C24 C25 C26 -177.7(3)
F17 C25 C26 F18 -0.1(5)
F17 C25 C26 C27 179.3(3)
F18 C26 C27 F19 -0.2(6)
F18 C26 C27 C28 -179.6(3)
F19 C27 C28 F20 -2.0(5)
F19 C27 C28 C23 -180.0(3)
O1 S1 N2 B2 -110.0(3)
O1 S1 C29 C30 -175.1(3)
O1 S1 C29 C31 66.9(3)
O1 S1 C29 C32 -54.9(3)
O2 S2 N1 B1 -110.2(3)
O2 S2 C13 C14 179.1(4)
O2 S2 C13 C15 -58.1(3)
O2 S2 C13 C16 62.1(3)
N1 S2 O2 B2 65.6(3)
N1 S2 C13 C14 -68.9(4)
N1 S2 C13 C15 53.9(4)
N1 S2 C13 C16 174.1(3)
N2 S1 O1 B1 67.6(3)
N2 S1 C29 C30 -62.6(3)
N2 S1 C29 C31 179.3(2)
N2 S1 C29 C32 57.5(3)
C1 C2 C3 F2 177.9(6)
C1 C2 C3 C4 -0.3(9)
C2 C1 C6 F5 176.9(4)
C2 C1 C6 C5 -4.1(6)
C2 C1 B1 O1 -6.5(5)
C2 C1 B1 N1 115.7(4)
C2 C1 B1 C7 -120.6(4)
C2 C3 C4 F3 177.7(5)
C2 C3 C4 C5 -3.3(9)
C3 C4 C5 F4 -178.1(5)
C3 C4 C5 C6 3.0(8)
C4 C5 C6 F5 179.9(4)
C4 C5 C6 C1 0.9(7)
C6 C1 C2 F1 -175.0(4)
C6 C1 C2 C3 3.8(7)
C6 C1 B1 O1 175.5(3)
C6 C1 B1 N1 -62.2(4)
C6 C1 B1 C7 61.5(4)
C7 C8 C9 F7 179.2(4)
C7 C8 C9 C10 -0.2(6)
C8 C7 C12 F10 -179.1(4)
C8 C7 C12 C11 1.0(6)
C8 C7 B1 O1 -48.9(4)
C8 C7 B1 N1 -164.8(3)
C8 C7 B1 C1 72.3(4)
C8 C9 C10 F8 -179.0(4)
C8 C9 C10 C11 2.1(7)
C9 C10 C11 F9 -179.3(5)
C9 C10 C11 C12 -2.3(8)
C10 C11 C12 F10 -179.2(5)
C10 C11 C12 C7 0.8(8)
C12 C7 C8 F6 178.2(3)
C12 C7 C8 C9 -1.3(5)
C12 C7 B1 O1 128.9(4)
C12 C7 B1 N1 13.0(5)
C12 C7 B1 C1 -109.8(4)
C13 S2 O2 B2 174.1(3)
C13 S2 N1 B1 147.6(3)
C17 C18 C19 F14 179.7(4)
C17 C18 C19 C20 -1.5(7)
C18 C17 C22 F11 -179.4(4)
C18 C17 C22 C21 0.5(6)
C18 C17 B2 O2 -68.7(4)
C18 C17 B2 N2 173.8(3)
C18 C17 B2 C23 52.2(4)
C18 C19 C20 F13 -179.2(4)
C18 C19 C20 C21 1.0(6)
C19 C20 C21 F12 -179.4(4)
C19 C20 C21 C22 0.1(6)
C20 C21 C22 F11 179.0(4)
C20 C21 C22 C17 -0.9(6)
C22 C17 C18 F15 -178.9(4)
C22 C17 C18 C19 0.7(6)
C22 C17 B2 O2 110.1(4)
C22 C17 B2 N2 -7.3(5)
C22 C17 B2 C23 -129.0(4)
C23 C24 C25 F17 -179.7(3)
C23 C24 C25 C26 0.6(5)
C24 C23 C28 F20 -177.6(3)
C24 C23 C28 C27 0.2(5)
C24 C23 B2 O2 170.0(3)
C24 C23 B2 N2 -65.0(4)
C24 C23 B2 C17 57.6(4)
C24 C25 C26 F18 179.6(3)
C24 C25 C26 C27 -1.0(5)
C25 C26 C27 F19 -179.6(3)
C25 C26 C27 C28 1.1(6)
C26 C27 C28 F20 177.3(3)
C26 C27 C28 C23 -0.7(6)
C28 C23 C24 F16 178.0(3)
C28 C23 C24 C25 -0.2(5)
C28 C23 B2 O2 -4.7(5)
C28 C23 B2 N2 120.3(4)
C28 C23 B2 C17 -117.1(4)
C29 S1 O1 B1 176.6(3)
C29 S1 N2 B2 147.4(3)
B1 C1 C2 F1 7.0(7)
B1 C1 C2 C3 -174.2(5)
B1 C1 C6 F5 -4.8(5)
B1 C1 C6 C5 174.1(3)
B1 C7 C8 F6 -3.7(5)
B1 C7 C8 C9 176.8(3)
B1 C7 C12 F10 2.9(7)
B1 C7 C12 C11 -177.0(4)
B2 C17 C18 F15 0.1(5)
B2 C17 C18 C19 179.7(4)
B2 C17 C22 F11 1.7(6)
B2 C17 C22 C21 -178.4(4)
B2 C23 C24 F16 2.6(4)
B2 C23 C24 C25 -175.7(3)
B2 C23 C28 F20 -2.8(5)
B2 C23 C28 C27 175.1(3)
O3 C33 C34 C35 -24.0(13)
O3 C36 C35 C34 17.5(18)
C33 O3 C36 C35 -33.4(15)
C34A C35A C36A O3A -14.9(14)
C35A C34A C33A O3A 32.2(13)
C36 O3 C33 C34 35.9(11)
C36 C35 C34 C33 4.2(17)
C36A O3A C33A C34A -42.6(12)
C33A C34A C35A C36A -10.6(15)
C33A O3A C36A C35A 35.9(13)
